data_7161022
loop_
_publ_author_name
'Aizezi, Bumairemu'
'Yusan, Bulunuer'
'Sun, Pinchang'
'Wusiman, Abudureheman'

_publ_section_title
;
 Iron-catalyzed oxidative cleavage of C-N bonds of tertiary amines:
 syntheses of unsymmetrical ureas from isocyanates.
;
_journal_issue 4
_journal_name_full 'Organic &amp; biomolecular chemistry'
_journal_page_first 905
_journal_page_last 910
_journal_paper_doi 10.1039/d5ob01697e
_journal_volume 24
_journal_year 2026
_chemical_formula_moiety 'C15 H15 N3 O3'
_chemical_formula_sum 'C15 H15 N3 O3'
_chemical_formula_weight 285.30
_space_group_crystal_system monoclinic
_space_group_IT_number 15
_space_group_name_Hall '-I 2ya'
_space_group_name_H-M_alt 'I 1 2/a 1'
_atom_sites_solution_hydrogens mixed
_atom_sites_solution_primary direct
_audit_creation_date 2024-12-16
_audit_creation_method
;
Olex2 1.5-beta
(compiled 2022.04.07 svn.rca3783a0 for OlexSys, GUI svn.r6439)
;
_audit_update_record
;
2025-10-22 deposited with the CCDC.	2026-01-06 downloaded from the CCDC.
;
_cell_angle_alpha 90
_cell_angle_beta 98.5017(9)
_cell_angle_gamma 90
_cell_formula_units_Z 16
_cell_length_a 15.38200(14)
_cell_length_b 20.5919(2)
_cell_length_c 17.87192(16)
_cell_measurement_reflns_used 16398
_cell_measurement_temperature 150.00(10)
_cell_measurement_theta_max 72.8310
_cell_measurement_theta_min 4.9880
_cell_volume 5598.63(9)
_computing_cell_refinement 'CrysAlisPro 1.171.43.121a (Rigaku OD, 2024)'
_computing_data_collection 'CrysAlisPro 1.171.43.121a (Rigaku OD, 2024)'
_computing_data_reduction 'CrysAlisPro 1.171.43.121a (Rigaku OD, 2024)'
_computing_molecular_graphics 'Olex2 1.5-beta (Dolomanov et al., 2009)'
_computing_publication_material 'Olex2 1.5-beta (Dolomanov et al., 2009)'
_computing_structure_refinement 'SHELXL 2018/3 (Sheldrick, 2015)'
_computing_structure_solution 'SHELXS  (Sheldrick, 2008)'
_diffrn_ambient_environment N~2~
_diffrn_ambient_temperature 150.00(10)
_diffrn_detector 'Hybrid Pixel Array Detector'
_diffrn_detector_area_resol_mean 10.0000
_diffrn_detector_type 'HyPix-Arc 150'
_diffrn_measured_fraction_theta_full 0.990
_diffrn_measured_fraction_theta_max 0.957
_diffrn_measurement_details
;
List of Runs (angles in degrees, time in seconds):

  # Type    Start    End  Width  t~exp~   \w     \q     \k     \f   Frames
#--------------------------------------------------------------------------
  1  \w     55.00 101.00   0.50    0.05    --   62.22  15.00 150.00   92
  2  \w     58.00  84.00   0.50    0.05    --   62.22  15.00 120.00   52
  3  \w     62.00 100.00   0.50    0.05    --   62.22  15.00  90.00   76
  4  \w     77.00 104.00   0.50    0.05    --   74.32  15.00  60.00   54
  5  \w     78.00 109.00   0.50    0.05    --   71.28  15.00  90.00   62
  6  \w     61.00  95.00   0.50    0.05    --   62.22  15.00  60.00   68
  7  \w     56.00  82.00   0.50    0.05    --   62.22  15.00   0.00   52
  8  \w     76.00 115.00   0.50    0.05    --   74.32  15.00   0.00   78
  9  \w     72.00  97.00   0.50    0.05    --   74.32  15.00 -60.00   50
 10  \w     68.00 102.00   0.50    0.05    --   74.32  15.00 -90.00   68
 11  \w     79.00 115.00   0.50    0.05    --   74.32  15.00-150.00   72
 12  \w     55.00  82.00   0.50    0.05    --   62.22  15.00-150.00   54
 13  \w     25.00  73.00   0.50    0.05    --   62.22-125.00 -60.00   96
 14  \w     25.00  70.00   0.50    0.05    --   62.22-125.00-120.00   90
 15  \w     48.00  75.00   0.50    0.05    --   62.22-125.00   0.00   54
 16  \w     27.00  77.00   0.50    0.05    --   62.22-125.00  30.00  100
 17  \w     47.00  78.00   0.50    0.05    --   62.22-125.00  60.00   62
 18  \w     35.00  87.00   0.50    0.05    --   71.28-125.00  30.00  104
 19  \w     50.00  76.00   0.50    0.05    --   71.28-125.00  60.00   52
 20  \w     46.00  76.00   0.50    0.05    --   62.22-125.00  90.00   60
 21  \w     32.00  60.00   0.50    0.05    --   62.22-125.00 120.00   56
 22  \w     39.00  70.00   0.50    0.05    --   74.32-125.00 120.00   62
 23  \w     65.00  90.00   0.50    0.05    --   74.32-125.00  90.00   50
 24  \w     45.00  88.00   0.50    0.05    --   74.32-125.00  60.00   86
 25  \w     65.00  90.00   0.50    0.05    --   74.32-125.00  30.00   50
 26  \w     45.00  90.00   0.50    0.05    --   74.32-125.00   0.00   90
 27  \w     57.00  83.00   0.50    0.05    --   74.32-125.00 -30.00   52
 28  \w     38.00  64.00   0.50    0.05    --   74.32-125.00 -60.00   52
;
_diffrn_measurement_device 'four-circle diffractometer'
_diffrn_measurement_device_type 'ROD, Synergy Custom system, HyPix-Arc 150'
_diffrn_measurement_method '\w scans'
_diffrn_orient_matrix_type 'CrysAlisPro convention (1999,Acta A55,543-557)'
_diffrn_orient_matrix_UB_11 0.0291746000
_diffrn_orient_matrix_UB_12 -0.0710113000
_diffrn_orient_matrix_UB_13 0.0149376000
_diffrn_orient_matrix_UB_21 0.0818167000
_diffrn_orient_matrix_UB_22 0.0125030000
_diffrn_orient_matrix_UB_23 -0.0383365000
_diffrn_orient_matrix_UB_31 0.0521266000
_diffrn_orient_matrix_UB_32 0.0200207000
_diffrn_orient_matrix_UB_33 0.0767673000
_diffrn_radiation_monochromator mirror
_diffrn_radiation_probe x-ray
_diffrn_radiation_type 'Cu K\a'
_diffrn_radiation_wavelength 1.54184
_diffrn_reflns_av_R_equivalents 0.0162
_diffrn_reflns_av_unetI/netI 0.0146
_diffrn_reflns_Laue_measured_fraction_full 0.990
_diffrn_reflns_Laue_measured_fraction_max 0.957
_diffrn_reflns_limit_h_max 19
_diffrn_reflns_limit_h_min -18
_diffrn_reflns_limit_k_max 24
_diffrn_reflns_limit_k_min -25
_diffrn_reflns_limit_l_max 22
_diffrn_reflns_limit_l_min -19
_diffrn_reflns_number 21901
_diffrn_reflns_point_group_measured_fraction_full 0.990
_diffrn_reflns_point_group_measured_fraction_max 0.957
_diffrn_reflns_theta_full 67.684
_diffrn_reflns_theta_max 72.973
_diffrn_reflns_theta_min 3.612
_diffrn_source 'Rotating-anode X-ray tube'
_diffrn_source_type 'Rigaku (Cu) X-ray Source'
_exptl_absorpt_coefficient_mu 0.797
_exptl_absorpt_correction_T_max 1.00000
_exptl_absorpt_correction_T_min 0.91206
_exptl_absorpt_correction_type multi-scan
_exptl_absorpt_process_details
;
CrysAlisPro 1.171.43.121a (Rigaku Oxford Diffraction, 2024)
Empirical absorption correction using spherical harmonics,
implemented in SCALE3 ABSPACK scaling algorithm.
;
_exptl_crystal_colour 'clear light yellow'
_exptl_crystal_density_diffrn 1.354
_exptl_crystal_description needle
_exptl_crystal_F_000 2400
_exptl_crystal_size_max 0.16
_exptl_crystal_size_mid 0.12
_exptl_crystal_size_min 0.08
_refine_diff_density_max 0.185
_refine_diff_density_min -0.228
_refine_diff_density_rms 0.042
_refine_ls_extinction_method none
_refine_ls_goodness_of_fit_ref 1.058
_refine_ls_hydrogen_treatment mixed
_refine_ls_matrix_type full
_refine_ls_number_parameters 391
_refine_ls_number_reflns 5361
_refine_ls_number_restraints 0
_refine_ls_restrained_S_all 1.058
_refine_ls_R_factor_all 0.0395
_refine_ls_R_factor_gt 0.0364
_refine_ls_shift/su_max 0.001
_refine_ls_shift/su_mean 0.000
_refine_ls_structure_factor_coef Fsqd
_refine_ls_weighting_details 'w=1/[\s^2^(Fo^2^)+(0.0537P)^2^+2.7614P] where P=(Fo^2^+2Fc^2^)/3'
_refine_ls_weighting_scheme calc
_refine_ls_wR_factor_gt 0.0965
_refine_ls_wR_factor_ref 0.0990
_reflns_Friedel_coverage 0.000
_reflns_number_gt 4857
_reflns_number_total 5361
_reflns_threshold_expression 'I > 2\s(I)'
_cod_data_source_file d5ob01697e2.cif
_cod_data_source_block 244579
_cod_original_cell_volume 5598.64(9)
_cod_database_code 7161022
_shelx_shelxl_version_number 2018/3
_shelx_space_group_comment
;
The symmetry employed for this shelxl refinement is uniquely defined
by the following loop, which should always be used as a source of
symmetry information in preference to the above space-group names.
They are only intended as comments.
;
_olex2_refinement_description
;
1. Fixed Uiso
 At 1.2 times of:
  All C(H) groups
 At 1.5 times of:
  All C(H,H,H) groups
2.a Aromatic/amide H refined with riding coordinates:
 C2(H2A), C3(H3), C5(H5), C6(H6), C10(H10), C11(H11), C13(H13), C14(H14),
 C17(H17), C18(H18), C20(H20), C21(H21), C25(H25), C26(H26), C28(H28), C29(H29)
2.b Idealised Me refined as rotating group:
 C8(H8A,H8B,H8C), C15(H15A,H15B,H15C), C23(H23A,H23B,H23C), C30(H30A,H30B,H30C)
;
_olex2_submission_special_instructions 'No special instructions were received'
_oxdiff_exptl_absorpt_empirical_details
;
Empirical correction (ABSPACK) includes:
- Absorption correction using spherical harmonics
- Frame scaling
;
_oxdiff_exptl_absorpt_empirical_full_max 1.310
_oxdiff_exptl_absorpt_empirical_full_min 0.817

loop_
_space_group_symop_operation_xyz
'x, y, z'
'-x+1/2, y, -z'
'x+1/2, y+1/2, z+1/2'
'-x+1, y+1/2, -z+1/2'
'-x, -y, -z'
'x-1/2, -y, z'
'-x+1/2, -y+1/2, -z+1/2'
'x, -y+1/2, z+1/2'

loop_
_atom_site_label
_atom_site_type_symbol
_atom_site_fract_x
_atom_site_fract_y
_atom_site_fract_z
_atom_site_U_iso_or_equiv
_atom_site_adp_type
_atom_site_occupancy
_atom_site_site_symmetry_order
_atom_site_calc_flag
_atom_site_refinement_flags_posn
_atom_site_refinement_flags_adp
_atom_site_refinement_flags_occupancy
_atom_site_disorder_assembly
_atom_site_disorder_group
O1 O 0.12444(7) 0.20521(5) 0.44685(6) 0.0476(3) Uani 1 1 d . . . . .
O2 O 0.13923(8) 0.30831(5) 0.44238(7) 0.0544(3) Uani 1 1 d . . . . .
O3 O 0.47921(6) 0.32647(4) 0.23829(5) 0.0325(2) Uani 1 1 d . . . . .
N1 N 0.16131(7) 0.25348(5) 0.42723(6) 0.0302(2) Uani 1 1 d . . . . .
N2 N 0.44198(6) 0.22099(5) 0.26131(6) 0.0274(2) Uani 1 1 d . . . . .
H2 H 0.4526(10) 0.1792(8) 0.2507(8) 0.037(4) Uiso 1 1 d . . . . .
N3 N 0.56321(7) 0.24536(5) 0.20258(6) 0.0330(2) Uani 1 1 d . . . . .
C1 C 0.37229(7) 0.23197(6) 0.30215(6) 0.0251(2) Uani 1 1 d . . . . .
C2 C 0.34161(8) 0.29344(6) 0.31794(7) 0.0329(3) Uani 1 1 d . . . . .
H2A H 0.367993 0.331035 0.300203 0.039 Uiso 1 1 calc R U . . .
C3 C 0.27318(8) 0.29986(6) 0.35915(8) 0.0341(3) Uani 1 1 d . . . . .
H3 H 0.252654 0.341841 0.369976 0.041 Uiso 1 1 calc R U . . .
C4 C 0.23445(7) 0.24544(5) 0.38469(6) 0.0265(2) Uani 1 1 d . . . . .
C5 C 0.26314(8) 0.18395(6) 0.36959(7) 0.0311(3) Uani 1 1 d . . . . .
H5 H 0.235938 0.146694 0.387254 0.037 Uiso 1 1 calc R U . . .
C6 C 0.33171(8) 0.17732(6) 0.32860(7) 0.0311(3) Uani 1 1 d . . . . .
H6 H 0.351796 0.135141 0.318085 0.037 Uiso 1 1 calc R U . . .
C7 C 0.49409(7) 0.26809(6) 0.23473(6) 0.0270(2) Uani 1 1 d . . . . .
C8 C 0.61819(10) 0.29343(7) 0.17132(9) 0.0452(3) Uani 1 1 d . . . . .
H8A H 0.657030 0.314486 0.212670 0.068 Uiso 1 1 calc R U . . .
H8B H 0.580618 0.326194 0.142900 0.068 Uiso 1 1 calc R U . . .
H8C H 0.653693 0.271764 0.137498 0.068 Uiso 1 1 calc R U . . .
C9 C 0.59141(7) 0.17886(6) 0.20369(7) 0.0294(3) Uani 1 1 d . . . . .
C10 C 0.63636(8) 0.15152(6) 0.26905(7) 0.0341(3) Uani 1 1 d . . . . .
H10 H 0.646863 0.176406 0.314241 0.041 Uiso 1 1 calc R U . . .
C11 C 0.66597(8) 0.08812(7) 0.26869(8) 0.0364(3) Uani 1 1 d . . . . .
H11 H 0.695945 0.069757 0.314061 0.044 Uiso 1 1 calc R U . . .
C12 C 0.65272(8) 0.05079(6) 0.20325(8) 0.0348(3) Uani 1 1 d . . . . .
C13 C 0.60898(9) 0.07932(7) 0.13781(8) 0.0372(3) Uani 1 1 d . . . . .
H13 H 0.600183 0.054986 0.092162 0.045 Uiso 1 1 calc R U . . .
C14 C 0.57791(8) 0.14254(6) 0.13774(7) 0.0350(3) Uani 1 1 d . . . . .
H14 H 0.547436 0.160897 0.092574 0.042 Uiso 1 1 calc R U . . .
C15 C 0.68610(9) -0.01826(7) 0.20447(10) 0.0471(4) Uani 1 1 d . . . . .
H15A H 0.648128 -0.046145 0.230124 0.071 Uiso 1 1 calc R U . . .
H15B H 0.746285 -0.019882 0.231594 0.071 Uiso 1 1 calc R U . . .
H15C H 0.685552 -0.033547 0.152468 0.071 Uiso 1 1 calc R U . . .
O4 O 0.66459(8) 0.07430(5) 0.58947(6) 0.0532(3) Uani 1 1 d . . . . .
O5 O 0.69564(7) -0.02772(5) 0.60079(6) 0.0464(2) Uani 1 1 d . . . . .
O6 O 0.43000(6) 0.07528(4) 0.23547(5) 0.0324(2) Uani 1 1 d . . . . .
N4 N 0.66117(7) 0.01867(5) 0.56453(6) 0.0353(2) Uani 1 1 d . . . . .
N5 N 0.47769(7) -0.02694(5) 0.27311(6) 0.0288(2) Uani 1 1 d . . . . .
H5A H 0.4810(10) -0.0663(8) 0.2596(9) 0.042(4) Uiso 1 1 d . . . . .
N6 N 0.40867(7) -0.00677(5) 0.15062(6) 0.0330(2) Uani 1 1 d . . . . .
C16 C 0.61334(8) 0.00730(6) 0.48923(7) 0.0294(3) Uani 1 1 d . . . . .
C17 C 0.61367(8) -0.05382(6) 0.45698(7) 0.0333(3) Uani 1 1 d . . . . .
H17 H 0.645033 -0.088516 0.483659 0.040 Uiso 1 1 calc R U . . .
C18 C 0.56788(8) -0.06355(6) 0.38567(7) 0.0316(3) Uani 1 1 d . . . . .
H18 H 0.568140 -0.105299 0.363077 0.038 Uiso 1 1 calc R U . . .
C19 C 0.52082(8) -0.01283(5) 0.34578(6) 0.0270(2) Uani 1 1 d . . . . .
C20 C 0.52009(9) 0.04800(6) 0.38062(7) 0.0332(3) Uani 1 1 d . . . . .
H20 H 0.487546 0.082727 0.355092 0.040 Uiso 1 1 calc R U . . .
C21 C 0.56648(9) 0.05772(6) 0.45192(7) 0.0331(3) Uani 1 1 d . . . . .
H21 H 0.566124 0.099136 0.475279 0.040 Uiso 1 1 calc R U . . .
C22 C 0.43844(8) 0.01764(5) 0.22067(7) 0.0278(2) Uani 1 1 d . . . . .
C23 C 0.37203(10) 0.03816(6) 0.09096(8) 0.0402(3) Uani 1 1 d . . . . .
H23A H 0.368293 0.081712 0.112369 0.060 Uiso 1 1 calc R U . . .
H23B H 0.313141 0.023575 0.068921 0.060 Uiso 1 1 calc R U . . .
H23C H 0.410064 0.039346 0.051569 0.060 Uiso 1 1 calc R U . . .
C24 C 0.41524(8) -0.07329(6) 0.12800(7) 0.0294(3) Uani 1 1 d . . . . .
C25 C 0.48385(8) -0.09233(6) 0.09062(7) 0.0330(3) Uani 1 1 d . . . . .
H25 H 0.528347 -0.062061 0.083067 0.040 Uiso 1 1 calc R U . . .
C26 C 0.48767(9) -0.15525(6) 0.06430(7) 0.0349(3) Uani 1 1 d . . . . .
H26 H 0.535301 -0.167952 0.039253 0.042 Uiso 1 1 calc R U . . .
C27 C 0.42299(9) -0.20008(6) 0.07395(7) 0.0351(3) Uani 1 1 d . . . . .
C28 C 0.35406(9) -0.18013(6) 0.11079(8) 0.0388(3) Uani 1 1 d . . . . .
H28 H 0.308867 -0.210093 0.117445 0.047 Uiso 1 1 calc R U . . .
C29 C 0.35007(8) -0.11733(6) 0.13799(8) 0.0364(3) Uani 1 1 d . . . . .
H29 H 0.302736 -0.104596 0.163382 0.044 Uiso 1 1 calc R U . . .
C30 C 0.42912(11) -0.26887(7) 0.04626(8) 0.0476(4) Uani 1 1 d . . . . .
H30A H 0.463569 -0.269643 0.004317 0.071 Uiso 1 1 calc R U . . .
H30B H 0.369914 -0.285553 0.028824 0.071 Uiso 1 1 calc R U . . .
H30C H 0.457844 -0.296127 0.087632 0.071 Uiso 1 1 calc R U . . .

loop_
_atom_site_aniso_label
_atom_site_aniso_U_11
_atom_site_aniso_U_22
_atom_site_aniso_U_33
_atom_site_aniso_U_23
_atom_site_aniso_U_13
_atom_site_aniso_U_12
O1 0.0557(6) 0.0304(5) 0.0644(7) -0.0003(4) 0.0347(5) -0.0052(4)
O2 0.0664(7) 0.0276(5) 0.0794(8) 0.0030(5) 0.0445(6) 0.0111(5)
O3 0.0377(5) 0.0231(4) 0.0378(5) 0.0055(3) 0.0091(4) -0.0011(3)
N1 0.0335(5) 0.0263(5) 0.0317(5) 0.0018(4) 0.0083(4) 0.0031(4)
N2 0.0281(5) 0.0207(5) 0.0345(5) 0.0010(4) 0.0081(4) -0.0001(4)
N3 0.0344(5) 0.0274(5) 0.0398(6) 0.0050(4) 0.0145(4) -0.0018(4)
C1 0.0247(5) 0.0237(5) 0.0266(5) 0.0011(4) 0.0022(4) 0.0002(4)
C2 0.0338(6) 0.0206(6) 0.0459(7) 0.0023(5) 0.0117(5) -0.0018(5)
C3 0.0371(7) 0.0201(6) 0.0468(7) -0.0007(5) 0.0123(5) 0.0027(5)
C4 0.0273(6) 0.0254(6) 0.0270(6) 0.0007(4) 0.0044(4) 0.0021(4)
C5 0.0359(6) 0.0226(6) 0.0367(6) 0.0027(5) 0.0115(5) -0.0010(5)
C6 0.0361(6) 0.0198(6) 0.0390(6) 0.0004(5) 0.0110(5) 0.0020(5)
C7 0.0286(6) 0.0265(6) 0.0255(6) 0.0038(4) 0.0028(4) -0.0012(4)
C8 0.0511(8) 0.0359(7) 0.0545(8) 0.0035(6) 0.0275(7) -0.0094(6)
C9 0.0263(6) 0.0294(6) 0.0344(6) 0.0022(5) 0.0104(5) -0.0016(5)
C10 0.0326(6) 0.0378(7) 0.0321(6) -0.0014(5) 0.0061(5) -0.0007(5)
C11 0.0306(6) 0.0395(7) 0.0392(7) 0.0060(5) 0.0058(5) 0.0035(5)
C12 0.0252(6) 0.0336(7) 0.0484(7) 0.0011(5) 0.0144(5) 0.0000(5)
C13 0.0365(7) 0.0387(7) 0.0382(7) -0.0066(5) 0.0116(5) -0.0015(5)
C14 0.0349(6) 0.0387(7) 0.0320(6) 0.0021(5) 0.0064(5) -0.0004(5)
C15 0.0383(7) 0.0368(8) 0.0693(10) -0.0005(7) 0.0185(7) 0.0068(6)
O4 0.0653(7) 0.0347(5) 0.0540(6) -0.0177(4) -0.0093(5) 0.0061(5)
O5 0.0530(6) 0.0380(5) 0.0443(5) -0.0021(4) -0.0055(4) 0.0093(4)
O6 0.0401(5) 0.0215(4) 0.0375(5) -0.0013(3) 0.0123(4) 0.0036(3)
N4 0.0353(5) 0.0317(6) 0.0391(6) -0.0062(4) 0.0059(4) 0.0009(4)
N5 0.0368(5) 0.0201(5) 0.0309(5) -0.0025(4) 0.0099(4) 0.0018(4)
N6 0.0431(6) 0.0245(5) 0.0316(5) -0.0003(4) 0.0066(4) 0.0054(4)
C16 0.0302(6) 0.0268(6) 0.0327(6) -0.0031(5) 0.0095(5) -0.0016(5)
C17 0.0365(6) 0.0251(6) 0.0385(7) -0.0024(5) 0.0060(5) 0.0050(5)
C18 0.0377(6) 0.0217(6) 0.0364(6) -0.0048(5) 0.0086(5) 0.0023(5)
C19 0.0298(6) 0.0229(6) 0.0309(6) -0.0010(4) 0.0126(5) -0.0013(4)
C20 0.0455(7) 0.0217(6) 0.0333(6) 0.0004(5) 0.0090(5) 0.0037(5)
C21 0.0445(7) 0.0204(5) 0.0364(6) -0.0034(5) 0.0119(5) -0.0013(5)
C22 0.0289(6) 0.0243(6) 0.0327(6) -0.0001(4) 0.0129(5) 0.0013(4)
C23 0.0527(8) 0.0314(7) 0.0364(7) 0.0035(5) 0.0063(6) 0.0092(6)
C24 0.0348(6) 0.0252(6) 0.0283(6) -0.0011(4) 0.0055(5) 0.0048(5)
C25 0.0349(6) 0.0335(7) 0.0319(6) -0.0015(5) 0.0089(5) 0.0002(5)
C26 0.0386(7) 0.0379(7) 0.0297(6) -0.0037(5) 0.0099(5) 0.0079(5)
C27 0.0465(7) 0.0297(6) 0.0282(6) -0.0029(5) 0.0021(5) 0.0049(5)
C28 0.0394(7) 0.0317(7) 0.0462(7) -0.0013(5) 0.0090(6) -0.0044(5)
C29 0.0346(6) 0.0335(7) 0.0435(7) -0.0013(5) 0.0138(5) 0.0038(5)
C30 0.0690(10) 0.0328(7) 0.0406(7) -0.0078(6) 0.0066(7) 0.0050(7)

loop_
_atom_type_symbol
_atom_type_description
_atom_type_scat_dispersion_real
_atom_type_scat_dispersion_imag
_atom_type_scat_source
C C 0.0181 0.0091 'International Tables Vol C Tables 4.2.6.8 and 6.1.1.4'
H H 0.0000 0.0000 'International Tables Vol C Tables 4.2.6.8 and 6.1.1.4'
N N 0.0311 0.0180 'International Tables Vol C Tables 4.2.6.8 and 6.1.1.4'
O O 0.0492 0.0322 'International Tables Vol C Tables 4.2.6.8 and 6.1.1.4'

loop_
_geom_angle_atom_site_label_1
_geom_angle_atom_site_label_2
_geom_angle_atom_site_label_3
_geom_angle
_geom_angle_site_symmetry_1
_geom_angle_site_symmetry_3
_geom_angle_publ_flag
O1 N1 C4 118.97(10) . . ?
O2 N1 O1 122.19(10) . . ?
O2 N1 C4 118.83(10) . . ?
C1 N2 H2 116.1(10) . . ?
C7 N2 H2 117.7(10) . . ?
C7 N2 C1 126.24(10) . . ?
C7 N3 C8 117.30(10) . . ?
C7 N3 C9 125.04(10) . . ?
C9 N3 C8 117.35(10) . . ?
N2 C1 C6 117.32(10) . . ?
C2 C1 N2 124.03(10) . . ?
C2 C1 C6 118.65(11) . . ?
C1 C2 H2A 119.9 . . ?
C3 C2 C1 120.24(11) . . ?
C3 C2 H2A 119.9 . . ?
C2 C3 H3 120.0 . . ?
C2 C3 C4 120.07(11) . . ?
C4 C3 H3 120.0 . . ?
C3 C4 N1 119.03(10) . . ?
C3 C4 C5 120.97(11) . . ?
C5 C4 N1 120.00(10) . . ?
C4 C5 H5 120.4 . . ?
C6 C5 C4 119.15(11) . . ?
C6 C5 H5 120.4 . . ?
C1 C6 H6 119.5 . . ?
C5 C6 C1 120.92(11) . . ?
C5 C6 H6 119.5 . . ?
O3 C7 N2 123.10(11) . . ?
O3 C7 N3 121.39(10) . . ?
N3 C7 N2 115.50(10) . . ?
N3 C8 H8A 109.5 . . ?
N3 C8 H8B 109.5 . . ?
N3 C8 H8C 109.5 . . ?
H8A C8 H8B 109.5 . . ?
H8A C8 H8C 109.5 . . ?
H8B C8 H8C 109.5 . . ?
C10 C9 N3 120.74(11) . . ?
C14 C9 N3 119.76(11) . . ?
C14 C9 C10 119.41(12) . . ?
C9 C10 H10 119.9 . . ?
C11 C10 C9 120.21(12) . . ?
C11 C10 H10 119.9 . . ?
C10 C11 H11 119.4 . . ?
C10 C11 C12 121.25(12) . . ?
C12 C11 H11 119.4 . . ?
C11 C12 C13 117.82(12) . . ?
C11 C12 C15 120.10(13) . . ?
C13 C12 C15 122.08(13) . . ?
C12 C13 H13 119.3 . . ?
C14 C13 C12 121.43(12) . . ?
C14 C13 H13 119.3 . . ?
C9 C14 C13 119.86(12) . . ?
C9 C14 H14 120.1 . . ?
C13 C14 H14 120.1 . . ?
C12 C15 H15A 109.5 . . ?
C12 C15 H15B 109.5 . . ?
C12 C15 H15C 109.5 . . ?
H15A C15 H15B 109.5 . . ?
H15A C15 H15C 109.5 . . ?
H15B C15 H15C 109.5 . . ?
O4 N4 O5 122.79(11) . . ?
O4 N4 C16 118.36(11) . . ?
O5 N4 C16 118.85(10) . . ?
C19 N5 H5A 115.0(10) . . ?
C22 N5 H5A 118.6(10) . . ?
C22 N5 C19 126.16(10) . . ?
C22 N6 C23 118.53(10) . . ?
C22 N6 C24 125.59(10) . . ?
C24 N6 C23 115.75(10) . . ?
C17 C16 N4 119.94(11) . . ?
C21 C16 N4 118.91(11) . . ?
C21 C16 C17 121.13(11) . . ?
C16 C17 H17 120.5 . . ?
C18 C17 C16 119.01(12) . . ?
C18 C17 H17 120.5 . . ?
C17 C18 H18 119.4 . . ?
C17 C18 C19 121.11(11) . . ?
C19 C18 H18 119.4 . . ?
N5 C19 C18 117.08(10) . . ?
N5 C19 C20 124.41(11) . . ?
C20 C19 C18 118.52(11) . . ?
C19 C20 H20 119.9 . . ?
C21 C20 C19 120.23(11) . . ?
C21 C20 H20 119.9 . . ?
C16 C21 C20 119.98(11) . . ?
C16 C21 H21 120.0 . . ?
C20 C21 H21 120.0 . . ?
O6 C22 N5 123.00(11) . . ?
O6 C22 N6 121.51(11) . . ?
N6 C22 N5 115.49(10) . . ?
N6 C23 H23A 109.5 . . ?
N6 C23 H23B 109.5 . . ?
N6 C23 H23C 109.5 . . ?
H23A C23 H23B 109.5 . . ?
H23A C23 H23C 109.5 . . ?
H23B C23 H23C 109.5 . . ?
C25 C24 N6 119.72(11) . . ?
C29 C24 N6 120.45(11) . . ?
C29 C24 C25 119.65(11) . . ?
C24 C25 H25 119.9 . . ?
C26 C25 C24 120.18(12) . . ?
C26 C25 H25 119.9 . . ?
C25 C26 H26 119.5 . . ?
C25 C26 C27 120.94(12) . . ?
C27 C26 H26 119.5 . . ?
C26 C27 C28 118.27(12) . . ?
C26 C27 C30 120.25(12) . . ?
C28 C27 C30 121.47(13) . . ?
C27 C28 H28 119.4 . . ?
C29 C28 C27 121.21(12) . . ?
C29 C28 H28 119.4 . . ?
C24 C29 C28 119.74(12) . . ?
C24 C29 H29 120.1 . . ?
C28 C29 H29 120.1 . . ?
C27 C30 H30A 109.5 . . ?
C27 C30 H30B 109.5 . . ?
C27 C30 H30C 109.5 . . ?
H30A C30 H30B 109.5 . . ?
H30A C30 H30C 109.5 . . ?
H30B C30 H30C 109.5 . . ?

loop_
_geom_bond_atom_site_label_1
_geom_bond_atom_site_label_2
_geom_bond_distance
_geom_bond_site_symmetry_2
_geom_bond_publ_flag
O1 N1 1.2211(13) . ?
O2 N1 1.2209(13) . ?
O3 C7 1.2272(14) . ?
N1 C4 1.4574(15) . ?
N2 H2 0.902(15) . ?
N2 C1 1.4017(15) . ?
N2 C7 1.3860(15) . ?
N3 C7 1.3640(15) . ?
N3 C8 1.4651(15) . ?
N3 C9 1.4357(15) . ?
C1 C2 1.3942(16) . ?
C1 C6 1.4024(16) . ?
C2 H2A 0.9500 . ?
C2 C3 1.3773(18) . ?
C3 H3 0.9500 . ?
C3 C4 1.3783(17) . ?
C4 C5 1.3805(16) . ?
C5 H5 0.9500 . ?
C5 C6 1.3769(17) . ?
C6 H6 0.9500 . ?
C8 H8A 0.9800 . ?
C8 H8B 0.9800 . ?
C8 H8C 0.9800 . ?
C9 C10 1.3859(17) . ?
C9 C14 1.3854(18) . ?
C10 H10 0.9500 . ?
C10 C11 1.3829(18) . ?
C11 H11 0.9500 . ?
C11 C12 1.3893(19) . ?
C12 C13 1.3903(19) . ?
C12 C15 1.5108(18) . ?
C13 H13 0.9500 . ?
C13 C14 1.3865(18) . ?
C14 H14 0.9500 . ?
C15 H15A 0.9800 . ?
C15 H15B 0.9800 . ?
C15 H15C 0.9800 . ?
O4 N4 1.2275(14) . ?
O5 N4 1.2296(14) . ?
O6 C22 1.2271(14) . ?
N4 C16 1.4540(16) . ?
N5 H5A 0.850(16) . ?
N5 C19 1.3988(16) . ?
N5 C22 1.3850(15) . ?
N6 C22 1.3638(16) . ?
N6 C23 1.4604(16) . ?
N6 C24 1.4359(15) . ?
C16 C17 1.3846(16) . ?
C16 C21 1.3784(17) . ?
C17 H17 0.9500 . ?
C17 C18 1.3766(18) . ?
C18 H18 0.9500 . ?
C18 C19 1.4038(17) . ?
C19 C20 1.3997(16) . ?
C20 H20 0.9500 . ?
C20 C21 1.3798(18) . ?
C21 H21 0.9500 . ?
C23 H23A 0.9800 . ?
C23 H23B 0.9800 . ?
C23 H23C 0.9800 . ?
C24 C25 1.3864(17) . ?
C24 C29 1.3829(18) . ?
C25 H25 0.9500 . ?
C25 C26 1.3827(18) . ?
C26 H26 0.9500 . ?
C26 C27 1.3866(19) . ?
C27 C28 1.3902(19) . ?
C27 C30 1.5080(18) . ?
C28 H28 0.9500 . ?
C28 C29 1.3860(18) . ?
C29 H29 0.9500 . ?
C30 H30A 0.9800 . ?
C30 H30B 0.9800 . ?
C30 H30C 0.9800 . ?

loop_
_geom_torsion_atom_site_label_1
_geom_torsion_atom_site_label_2
_geom_torsion_atom_site_label_3
_geom_torsion_atom_site_label_4
_geom_torsion
_geom_torsion_site_symmetry_1
_geom_torsion_site_symmetry_2
_geom_torsion_site_symmetry_3
_geom_torsion_site_symmetry_4
_geom_torsion_publ_flag
O1 N1 C4 C3 176.69(11) . . . . ?
O1 N1 C4 C5 -2.40(17) . . . . ?
O2 N1 C4 C3 -3.66(17) . . . . ?
O2 N1 C4 C5 177.26(12) . . . . ?
N1 C4 C5 C6 179.29(11) . . . . ?
N2 C1 C2 C3 -179.38(11) . . . . ?
N2 C1 C6 C5 179.58(11) . . . . ?
N3 C9 C10 C11 -177.65(11) . . . . ?
N3 C9 C14 C13 176.79(11) . . . . ?
C1 N2 C7 O3 -7.05(18) . . . . ?
C1 N2 C7 N3 174.09(10) . . . . ?
C1 C2 C3 C4 -0.3(2) . . . . ?
C2 C1 C6 C5 -0.24(18) . . . . ?
C2 C3 C4 N1 -179.11(11) . . . . ?
C2 C3 C4 C5 -0.04(19) . . . . ?
C3 C4 C5 C6 0.23(19) . . . . ?
C4 C5 C6 C1 -0.08(19) . . . . ?
C6 C1 C2 C3 0.43(18) . . . . ?
C7 N2 C1 C2 4.27(18) . . . . ?
C7 N2 C1 C6 -175.54(11) . . . . ?
C7 N3 C9 C10 -74.65(16) . . . . ?
C7 N3 C9 C14 108.93(14) . . . . ?
C8 N3 C7 O3 -0.98(17) . . . . ?
C8 N3 C7 N2 177.90(11) . . . . ?
C8 N3 C9 C10 98.80(14) . . . . ?
C8 N3 C9 C14 -77.62(15) . . . . ?
C9 N3 C7 O3 172.47(11) . . . . ?
C9 N3 C7 N2 -8.65(17) . . . . ?
C9 C10 C11 C12 0.92(19) . . . . ?
C10 C9 C14 C13 0.32(18) . . . . ?
C10 C11 C12 C13 0.29(18) . . . . ?
C10 C11 C12 C15 179.77(12) . . . . ?
C11 C12 C13 C14 -1.21(19) . . . . ?
C12 C13 C14 C9 0.92(19) . . . . ?
C14 C9 C10 C11 -1.22(18) . . . . ?
C15 C12 C13 C14 179.32(12) . . . . ?
O4 N4 C16 C17 175.11(12) . . . . ?
O4 N4 C16 C21 -6.44(17) . . . . ?
O5 N4 C16 C17 -5.63(17) . . . . ?
O5 N4 C16 C21 172.82(12) . . . . ?
N4 C16 C17 C18 179.93(11) . . . . ?
N4 C16 C21 C20 -179.57(11) . . . . ?
N5 C19 C20 C21 -178.40(11) . . . . ?
N6 C24 C25 C26 -175.84(11) . . . . ?
N6 C24 C29 C28 175.22(12) . . . . ?
C16 C17 C18 C19 -0.40(19) . . . . ?
C17 C16 C21 C20 -1.14(19) . . . . ?
C17 C18 C19 N5 178.79(11) . . . . ?
C17 C18 C19 C20 -1.06(18) . . . . ?
C18 C19 C20 C21 1.44(18) . . . . ?
C19 N5 C22 O6 -7.23(18) . . . . ?
C19 N5 C22 N6 173.23(11) . . . . ?
C19 C20 C21 C16 -0.37(19) . . . . ?
C21 C16 C17 C18 1.52(19) . . . . ?
C22 N5 C19 C18 -170.35(11) . . . . ?
C22 N5 C19 C20 9.49(18) . . . . ?
C22 N6 C24 C25 -96.66(15) . . . . ?
C22 N6 C24 C29 88.35(16) . . . . ?
C23 N6 C22 O6 4.61(17) . . . . ?
C23 N6 C22 N5 -175.83(11) . . . . ?
C23 N6 C24 C25 79.03(15) . . . . ?
C23 N6 C24 C29 -95.96(14) . . . . ?
C24 N6 C22 O6 -179.81(11) . . . . ?
C24 N6 C22 N5 -0.25(17) . . . . ?
C24 C25 C26 C27 0.69(19) . . . . ?
C25 C24 C29 C28 0.23(19) . . . . ?
C25 C26 C27 C28 0.02(19) . . . . ?
C25 C26 C27 C30 -178.80(12) . . . . ?
C26 C27 C28 C29 -0.6(2) . . . . ?
C27 C28 C29 C24 0.5(2) . . . . ?
C29 C24 C25 C26 -0.82(19) . . . . ?
C30 C27 C28 C29 178.19(13) . . . . ?
